data_7058118
loop_
_publ_author_name
'Liu, Li'
'Liu, Li Ping'
'Zhang, Rui'
'Zhong, Xinxin'
'Li, Fa-Bao'
'Wang, Lei'
'Wong, Wai-Yeung Raymond'
'Li, Guanghua'
'Cong, Hengjiang'
'Alharbi, Njud S.'
'Zhao, Yi'

_publ_section_title
;
 A new strategy to synthesize three-coordinate mononuclear copper(I)
 halide complexes containing bulky terphenyl bidentate phosphine ligand
 and their luminescent properties
;
_journal_name_full 'New Journal of Chemistry'
_journal_paper_doi 10.1039/C8NJ05605F
_journal_year 2019
_chemical_formula_sum 'C48 H44 Cu I P2'
_chemical_formula_weight 873.21
_chemical_name_systematic
; 
 ? 
;
_space_group_IT_number 2
_symmetry_cell_setting triclinic
_symmetry_space_group_name_Hall '-P 1'
_symmetry_space_group_name_H-M 'P -1'
_atom_sites_solution_hydrogens geom
_atom_sites_solution_primary direct
_atom_sites_solution_secondary difmap
_audit_creation_method SHELXL-97
_audit_update_record
;
2017-12-19 deposited with the CCDC.
2019-01-23 downloaded from the CCDC.
;
_cell_angle_alpha 77.61(3)
_cell_angle_beta 84.31(3)
_cell_angle_gamma 68.88(3)
_cell_formula_units_Z 2
_cell_length_a 11.583(2)
_cell_length_b 12.354(3)
_cell_length_c 15.992(3)
_cell_measurement_reflns_used 11961
_cell_measurement_temperature 293(2)
_cell_measurement_theta_max 27.43
_cell_measurement_theta_min 3.03
_cell_volume 2084.4(9)
_computing_structure_refinement 'SHELXL-97 (Sheldrick, 1997)'
_computing_structure_solution 'SHELXS-97 (Sheldrick, 1990)'
_diffrn_ambient_temperature 293(2)
_diffrn_measured_fraction_theta_full 0.987
_diffrn_measured_fraction_theta_max 0.987
_diffrn_measurement_device_type IP
_diffrn_radiation_monochromator graphite
_diffrn_radiation_source 'fine-focus sealed tube'
_diffrn_radiation_type MoK\a
_diffrn_radiation_wavelength 0.71073
_diffrn_reflns_av_R_equivalents 0.0373
_diffrn_reflns_av_sigmaI/netI 0.0525
_diffrn_reflns_limit_h_max 15
_diffrn_reflns_limit_h_min -15
_diffrn_reflns_limit_k_max 16
_diffrn_reflns_limit_k_min -15
_diffrn_reflns_limit_l_max 20
_diffrn_reflns_limit_l_min -20
_diffrn_reflns_number 20154
_diffrn_reflns_theta_full 27.46
_diffrn_reflns_theta_max 27.46
_diffrn_reflns_theta_min 3.03
_exptl_absorpt_coefficient_mu 1.373
_exptl_crystal_density_diffrn 1.391
_exptl_crystal_density_method 'not measured'
_exptl_crystal_description BLOCK
_exptl_crystal_F_000 888
_refine_diff_density_max 0.740
_refine_diff_density_min -1.188
_refine_diff_density_rms 0.068
_refine_ls_extinction_method none
_refine_ls_goodness_of_fit_ref 1.019
_refine_ls_hydrogen_treatment mixed
_refine_ls_matrix_type full
_refine_ls_number_parameters 475
_refine_ls_number_reflns 9414
_refine_ls_number_restraints 0
_refine_ls_restrained_S_all 1.019
_refine_ls_R_factor_all 0.0851
_refine_ls_R_factor_gt 0.0509
_refine_ls_shift/su_max 0.001
_refine_ls_shift/su_mean 0.000
_refine_ls_structure_factor_coef Fsqd
_refine_ls_weighting_details 'calc w=1/[\s^2^(Fo^2^)+(0.0273P)^2^+2.6661P] where P=(Fo^2^+2Fc^2^)/3'
_refine_ls_weighting_scheme calc
_refine_ls_wR_factor_gt 0.0897
_refine_ls_wR_factor_ref 0.1023
_reflns_number_gt 6481
_reflns_number_total 9414
_reflns_threshold_expression >2sigma(I)
_cod_data_source_file c8nj05605f2.cif
_cod_data_source_block llp3br2
_cod_original_cell_volume 2084.5(7)
_cod_original_sg_symbol_H-M P-1
_cod_database_code 7058118

loop_
_symmetry_equiv_pos_as_xyz
'x, y, z'
'-x, -y, -z'

loop_
_atom_site_label
_atom_site_type_symbol
_atom_site_fract_x
_atom_site_fract_y
_atom_site_fract_z
_atom_site_U_iso_or_equiv
_atom_site_adp_type
_atom_site_occupancy
_atom_site_symmetry_multiplicity
_atom_site_calc_flag
_atom_site_refinement_flags
I I 0.16688(3) 0.57982(3) 0.09023(2) 0.07398(13) Uani 1 1 d .
Cu2 Cu 0.14204(4) 0.72384(4) 0.18718(3) 0.03939(12) Uani 1 1 d .
P3 P 0.28202(8) 0.81455(8) 0.17945(6) 0.0354(2) Uani 1 1 d .
P4 P -0.03784(8) 0.77682(9) 0.26408(6) 0.0415(2) Uani 1 1 d .
C18 C 0.4632(3) 0.8671(3) 0.3693(2) 0.0401(8) Uani 1 1 d .
C20 C 0.3516(3) 0.8005(3) 0.2810(2) 0.0335(7) Uani 1 1 d .
C31 C 0.4185(3) 0.7735(3) 0.1082(2) 0.0390(8) Uani 1 1 d .
C25 C 0.2094(3) 0.9731(3) 0.1386(2) 0.0377(8) Uani 1 1 d .
C12 C 0.0928(3) 0.7105(3) 0.4157(2) 0.0392(8) Uani 1 1 d .
C4 C 0.2987(3) 0.6156(3) 0.3423(2) 0.0348(7) Uani 1 1 d .
C37 C -0.1507(3) 0.9204(3) 0.2182(2) 0.0440(9) Uani 1 1 d .
C3 C 0.3752(3) 0.5231(3) 0.3028(2) 0.0419(8) Uani 1 1 d .
H3 H 0.4513 0.5256 0.2796 0.050 Uiso 1 1 calc R
C6 C 0.1531(3) 0.5149(3) 0.3719(2) 0.0461(9) Uani 1 1 d .
H6 H 0.0780 0.5109 0.3961 0.055 Uiso 1 1 calc R
C2 C 0.3419(4) 0.4280(3) 0.2969(2) 0.0447(9) Uani 1 1 d .
C22 C 0.4006(3) 0.7008(3) 0.4261(2) 0.0418(8) Uani 1 1 d .
H22 H 0.3987 0.6401 0.4715 0.050 Uiso 1 1 calc R
C19 C 0.4125(3) 0.8753(3) 0.2925(2) 0.0397(8) Uani 1 1 d .
H19 H 0.4192 0.9333 0.2463 0.048 Uiso 1 1 calc R
C14 C -0.0978(3) 0.8762(3) 0.4141(2) 0.0464(9) Uani 1 1 d .
H14 H -0.1687 0.9287 0.3858 0.056 Uiso 1 1 calc R
C11 C 0.1099(3) 0.7218(3) 0.4979(2) 0.0445(9) Uani 1 1 d .
H11 H 0.1802 0.6688 0.5268 0.053 Uiso 1 1 calc R
C30 C 0.1675(4) 1.0047(4) 0.0551(2) 0.0518(10) Uani 1 1 d .
H30 H 0.1812 0.9464 0.0232 0.062 Uiso 1 1 calc R
C15 C -0.0796(4) 0.8861(3) 0.4965(3) 0.0482(10) Uani 1 1 d .
C26 C 0.1840(4) 1.0614(3) 0.1852(3) 0.0527(10) Uani 1 1 d .
H26 H 0.2087 1.0423 0.2417 0.063 Uiso 1 1 calc R
C5 C 0.1837(3) 0.6122(3) 0.3764(2) 0.0371(8) Uani 1 1 d .
C13 C -0.0131(3) 0.7902(3) 0.3723(2) 0.0394(8) Uani 1 1 d .
C21 C 0.3474(3) 0.7102(3) 0.3495(2) 0.0337(7) Uani 1 1 d .
C10 C 0.0267(4) 0.8088(3) 0.5389(2) 0.0481(9) Uani 1 1 d .
C32 C 0.4850(3) 0.8477(3) 0.0773(2) 0.0493(10) Uani 1 1 d .
H32 H 0.4581 0.9229 0.0902 0.059 Uiso 1 1 calc R
C43 C -0.1284(3) 0.6795(3) 0.2830(3) 0.0520(10) Uani 1 1 d .
C17 C 0.5229(4) 0.9552(4) 0.3775(3) 0.0611(12) Uani 1 1 d .
H17A H 0.5183 1.0093 0.3239 0.092 Uiso 1 1 calc R
H17B H 0.6080 0.9138 0.3923 0.092 Uiso 1 1 calc R
H17C H 0.4801 0.9982 0.4213 0.092 Uiso 1 1 calc R
C23 C 0.4567(3) 0.7790(3) 0.4371(2) 0.0445(9) Uani 1 1 d .
C27 C 0.1218(4) 1.1785(4) 0.1483(3) 0.0623(12) Uani 1 1 d .
H27 H 0.1059 1.2373 0.1802 0.075 Uiso 1 1 calc R
C7 C 0.2298(4) 0.4230(3) 0.3330(3) 0.0487(10) Uani 1 1 d .
C28 C 0.0838(4) 1.2083(4) 0.0657(3) 0.0613(12) Uani 1 1 d .
H28 H 0.0431 1.2870 0.0411 0.074 Uiso 1 1 calc R
C1 C 0.4280(4) 0.3349(4) 0.2486(3) 0.0679(13) Uani 1 1 d .
H1A H 0.5037 0.3502 0.2335 0.102 Uiso 1 1 calc R
H1B H 0.3889 0.3379 0.1976 0.102 Uiso 1 1 calc R
H1C H 0.4456 0.2580 0.2843 0.102 Uiso 1 1 calc R
C35 C 0.5651(4) 0.6261(4) 0.0366(3) 0.0632(12) Uani 1 1 d .
H35 H 0.5919 0.5513 0.0229 0.076 Uiso 1 1 calc R
C36 C 0.4593(4) 0.6624(4) 0.0871(3) 0.0524(10) Uani 1 1 d .
H36 H 0.4154 0.6117 0.1071 0.063 Uiso 1 1 calc R
C40 C -0.3084(4) 1.1394(4) 0.1375(3) 0.0686(13) Uani 1 1 d .
H40 H -0.3618 1.2127 0.1109 0.082 Uiso 1 1 calc R
C38 C -0.2681(4) 0.9358(4) 0.1942(3) 0.0579(11) Uani 1 1 d .
H38 H -0.2953 0.8717 0.2053 0.069 Uiso 1 1 calc R
C33 C 0.5913(4) 0.8109(4) 0.0273(3) 0.0590(11) Uani 1 1 d .
H33 H 0.6362 0.8608 0.0077 0.071 Uiso 1 1 calc R
C39 C -0.3450(4) 1.0449(5) 0.1539(3) 0.0684(13) Uani 1 1 d .
H39 H -0.4233 1.0534 0.1380 0.082 Uiso 1 1 calc R
C9 C 0.0554(5) 0.8155(4) 0.6274(3) 0.0672(13) Uani 1 1 d .
H9A H -0.0164 0.8216 0.6642 0.101 Uiso 1 1 calc R
H9B H 0.0782 0.8838 0.6241 0.101 Uiso 1 1 calc R
H9C H 0.1226 0.7455 0.6500 0.101 Uiso 1 1 calc R
C48 C -0.1874(4) 0.6544(4) 0.3616(3) 0.0676(13) Uani 1 1 d .
H48 H -0.1791 0.6862 0.4074 0.081 Uiso 1 1 calc R
C16 C -0.1771(4) 0.9802(4) 0.5379(3) 0.0655(13) Uani 1 1 d .
H16A H -0.2425 1.0253 0.4985 0.098 Uiso 1 1 calc R
H16B H -0.1404 1.0316 0.5527 0.098 Uiso 1 1 calc R
H16C H -0.2102 0.9431 0.5887 0.098 Uiso 1 1 calc R
C29 C 0.1059(4) 1.1215(4) 0.0193(3) 0.0634(12) Uani 1 1 d .
H29 H 0.0793 1.1414 -0.0368 0.076 Uiso 1 1 calc R
C41 C -0.1920(5) 1.1278(4) 0.1599(3) 0.0761(14) Uani 1 1 d .
H41 H -0.1658 1.1925 0.1481 0.091 Uiso 1 1 calc R
C42 C -0.1143(4) 1.0175(4) 0.2007(3) 0.0645(12) Uani 1 1 d .
H42 H -0.0360 1.0094 0.2165 0.077 Uiso 1 1 calc R
C24 C 0.5104(5) 0.7647(4) 0.5226(3) 0.0775(15) Uani 1 1 d .
H24A H 0.5964 0.7557 0.5150 0.116 Uiso 1 1 calc R
H24B H 0.5020 0.6960 0.5603 0.116 Uiso 1 1 calc R
H24C H 0.4668 0.8334 0.5470 0.116 Uiso 1 1 calc R
C44 C -0.1411(5) 0.6309(5) 0.2153(4) 0.0808(15) Uani 1 1 d .
H44 H -0.1020 0.6457 0.1627 0.097 Uiso 1 1 calc R
C34 C 0.6304(4) 0.7007(4) 0.0066(3) 0.0647(12) Uani 1 1 d .
H34 H 0.7010 0.6766 -0.0276 0.078 Uiso 1 1 calc R
C47 C -0.2573(5) 0.5834(4) 0.3717(4) 0.0863(17) Uani 1 1 d .
H47 H -0.2956 0.5668 0.4243 0.104 Uiso 1 1 calc R
C8 C 0.1863(5) 0.3227(4) 0.3289(4) 0.0888(17) Uani 1 1 d .
H8A H 0.1790 0.3202 0.2701 0.133 Uiso 1 1 calc R
H8B H 0.1072 0.3349 0.3577 0.133 Uiso 1 1 calc R
H8C H 0.2451 0.2493 0.3562 0.133 Uiso 1 1 calc R
C45 C -0.2143(6) 0.5588(5) 0.2277(5) 0.102(2) Uani 1 1 d .
H45 H -0.2242 0.5258 0.1830 0.123 Uiso 1 1 calc R
C46 C -0.2705(5) 0.5374(5) 0.3052(6) 0.103(2) Uani 1 1 d .
H46 H -0.3191 0.4902 0.3126 0.124 Uiso 1 1 calc R

loop_
_atom_site_aniso_label
_atom_site_aniso_U_11
_atom_site_aniso_U_22
_atom_site_aniso_U_33
_atom_site_aniso_U_23
_atom_site_aniso_U_13
_atom_site_aniso_U_12
I 0.06037(19) 0.0731(2) 0.0893(2) -0.05257(19) -0.02277(16) 0.00225(15)
Cu2 0.0354(2) 0.0416(2) 0.0425(3) -0.0158(2) -0.00052(18) -0.01072(19)
P3 0.0371(5) 0.0393(5) 0.0316(5) -0.0125(4) 0.0019(4) -0.0129(4)
P4 0.0321(5) 0.0464(5) 0.0475(6) -0.0152(5) 0.0013(4) -0.0126(4)
C18 0.0369(19) 0.044(2) 0.043(2) -0.0160(18) -0.0002(16) -0.0143(16)
C20 0.0305(17) 0.0364(18) 0.0339(18) -0.0107(15) 0.0013(14) -0.0104(14)
C31 0.0375(19) 0.045(2) 0.0336(19) -0.0106(16) 0.0003(15) -0.0113(16)
C25 0.0322(18) 0.0399(19) 0.039(2) -0.0097(16) 0.0029(15) -0.0107(15)
C12 0.0367(19) 0.041(2) 0.043(2) -0.0103(17) 0.0070(16) -0.0178(16)
C4 0.0374(18) 0.0315(17) 0.0326(18) -0.0058(15) -0.0052(14) -0.0076(14)
C37 0.0360(19) 0.050(2) 0.044(2) -0.0143(18) 0.0050(16) -0.0108(17)
C3 0.0373(19) 0.0380(19) 0.044(2) -0.0088(17) 0.0001(16) -0.0053(16)
C6 0.044(2) 0.043(2) 0.055(2) -0.0100(19) -0.0005(18) -0.0191(17)
C2 0.055(2) 0.0294(18) 0.044(2) -0.0096(17) -0.0119(18) -0.0036(17)
C22 0.047(2) 0.039(2) 0.0361(19) -0.0022(16) -0.0072(16) -0.0117(17)
C19 0.043(2) 0.042(2) 0.039(2) -0.0098(17) 0.0046(16) -0.0207(17)
C14 0.036(2) 0.048(2) 0.052(2) -0.0126(19) 0.0091(17) -0.0112(17)
C11 0.044(2) 0.046(2) 0.043(2) -0.0077(18) 0.0017(17) -0.0169(17)
C30 0.057(2) 0.057(3) 0.033(2) -0.0125(19) -0.0038(17) -0.007(2)
C15 0.049(2) 0.044(2) 0.055(2) -0.0194(19) 0.0229(19) -0.0209(19)
C26 0.063(3) 0.048(2) 0.044(2) -0.0132(19) -0.0071(19) -0.011(2)
C5 0.0372(19) 0.0331(18) 0.0377(19) -0.0053(15) -0.0020(15) -0.0092(15)
C13 0.0348(18) 0.043(2) 0.041(2) -0.0102(17) 0.0083(15) -0.0154(16)
C21 0.0291(17) 0.0326(17) 0.0399(19) -0.0113(16) 0.0003(14) -0.0090(14)
C10 0.060(3) 0.050(2) 0.042(2) -0.0135(19) 0.0142(19) -0.029(2)
C32 0.047(2) 0.047(2) 0.052(2) -0.0133(19) 0.0101(18) -0.0153(18)
C43 0.034(2) 0.047(2) 0.074(3) -0.005(2) -0.0101(19) -0.0159(18)
C17 0.059(3) 0.075(3) 0.067(3) -0.031(2) -0.002(2) -0.035(2)
C23 0.042(2) 0.046(2) 0.043(2) -0.0161(19) -0.0114(16) -0.0062(17)
C27 0.076(3) 0.045(2) 0.061(3) -0.017(2) -0.009(2) -0.009(2)
C7 0.060(3) 0.0340(19) 0.054(2) -0.0055(18) -0.014(2) -0.0180(18)
C28 0.062(3) 0.043(2) 0.064(3) 0.004(2) -0.001(2) -0.010(2)
C1 0.082(3) 0.046(2) 0.069(3) -0.028(2) -0.002(2) -0.006(2)
C35 0.058(3) 0.060(3) 0.072(3) -0.032(2) 0.018(2) -0.014(2)
C36 0.050(2) 0.051(2) 0.059(3) -0.022(2) 0.0094(19) -0.0176(19)
C40 0.058(3) 0.065(3) 0.055(3) -0.006(2) 0.003(2) 0.006(2)
C38 0.046(2) 0.065(3) 0.060(3) -0.006(2) -0.007(2) -0.017(2)
C33 0.049(2) 0.063(3) 0.064(3) -0.009(2) 0.015(2) -0.024(2)
C39 0.048(3) 0.077(3) 0.070(3) -0.008(3) -0.012(2) -0.011(2)
C9 0.089(3) 0.074(3) 0.046(2) -0.020(2) 0.009(2) -0.036(3)
C48 0.045(2) 0.057(3) 0.098(4) -0.013(3) 0.013(2) -0.019(2)
C16 0.067(3) 0.059(3) 0.071(3) -0.031(2) 0.029(2) -0.021(2)
C29 0.065(3) 0.069(3) 0.037(2) 0.000(2) -0.008(2) -0.004(2)
C41 0.067(3) 0.050(3) 0.098(4) -0.011(3) 0.010(3) -0.010(2)
C42 0.045(2) 0.057(3) 0.086(3) -0.016(2) -0.001(2) -0.010(2)
C24 0.104(4) 0.075(3) 0.061(3) -0.010(3) -0.039(3) -0.032(3)
C44 0.084(4) 0.085(4) 0.093(4) -0.012(3) -0.025(3) -0.050(3)
C34 0.050(3) 0.076(3) 0.061(3) -0.025(3) 0.020(2) -0.012(2)
C47 0.055(3) 0.063(3) 0.135(5) -0.003(3) 0.013(3) -0.026(3)
C8 0.108(4) 0.061(3) 0.121(5) -0.035(3) -0.003(4) -0.047(3)
C45 0.110(5) 0.096(4) 0.128(6) -0.018(4) -0.040(4) -0.061(4)
C46 0.063(4) 0.083(4) 0.172(7) 0.003(5) -0.028(4) -0.045(3)

loop_
_atom_type_symbol
_atom_type_description
_atom_type_scat_dispersion_real
_atom_type_scat_dispersion_imag
_atom_type_scat_source
C C 0.0033 0.0016 'International Tables Vol C Tables 4.2.6.8 and 6.1.1.4'
H H 0.0000 0.0000 'International Tables Vol C Tables 4.2.6.8 and 6.1.1.4'
P P 0.1023 0.0942 'International Tables Vol C Tables 4.2.6.8 and 6.1.1.4'
Cu Cu 0.3201 1.2651 'International Tables Vol C Tables 4.2.6.8 and 6.1.1.4'
I I -0.4742 1.8119 'International Tables Vol C Tables 4.2.6.8 and 6.1.1.4'

loop_
_geom_angle_atom_site_label_1
_geom_angle_atom_site_label_2
_geom_angle_atom_site_label_3
_geom_angle
P3 Cu2 P4 122.52(4)
P3 Cu2 I 119.80(3)
P4 Cu2 I 117.00(4)
C25 P3 C20 106.25(15)
C25 P3 C31 102.48(16)
C20 P3 C31 102.13(15)
C25 P3 Cu2 109.99(12)
C20 P3 Cu2 115.50(12)
C31 P3 Cu2 119.03(12)
C43 P4 C37 102.89(17)
C43 P4 C13 103.29(18)
C37 P4 C13 104.80(16)
C43 P4 Cu2 118.33(14)
C37 P4 Cu2 114.19(12)
C13 P4 Cu2 111.87(11)
C23 C18 C19 118.7(3)
C23 C18 C17 121.7(3)
C19 C18 C17 119.6(3)
C19 C20 C21 118.0(3)
C19 C20 P3 122.4(3)
C21 C20 P3 119.5(2)
C32 C31 C36 118.7(3)
C32 C31 P3 122.4(3)
C36 C31 P3 118.9(3)
C26 C25 C30 118.1(3)
C26 C25 P3 125.8(3)
C30 C25 P3 115.9(3)
C11 C12 C13 118.4(3)
C11 C12 C5 120.4(3)
C13 C12 C5 121.2(3)
C3 C4 C5 118.6(3)
C3 C4 C21 117.8(3)
C5 C4 C21 123.5(3)
C42 C37 C38 117.7(4)
C42 C37 P4 118.3(3)
C38 C37 P4 123.8(3)
C2 C3 C4 122.5(3)
C5 C6 C7 122.9(4)
C7 C2 C3 118.7(3)
C7 C2 C1 122.5(4)
C3 C2 C1 118.8(4)
C21 C22 C23 122.3(3)
C18 C19 C20 122.9(3)
C15 C14 C13 122.5(4)
C12 C11 C10 123.1(4)
C29 C30 C25 120.8(4)
C10 C15 C14 119.1(3)
C10 C15 C16 121.8(4)
C14 C15 C16 119.1(4)
C25 C26 C27 120.5(4)
C6 C5 C4 118.1(3)
C6 C5 C12 119.5(3)
C4 C5 C12 122.3(3)
C12 C13 C14 118.5(3)
C12 C13 P4 119.2(2)
C14 C13 P4 122.3(3)
C22 C21 C20 118.8(3)
C22 C21 C4 117.8(3)
C20 C21 C4 123.2(3)
C15 C10 C11 118.4(3)
C15 C10 C9 122.6(3)
C11 C10 C9 119.0(4)
C33 C32 C31 120.6(4)
C44 C43 C48 119.1(4)
C44 C43 P4 118.0(4)
C48 C43 P4 123.0(3)
C18 C23 C22 119.3(3)
C18 C23 C24 121.4(4)
C22 C23 C24 119.3(4)
C28 C27 C26 120.7(4)
C2 C7 C6 119.0(3)
C2 C7 C8 122.0(4)
C6 C7 C8 118.9(4)
C27 C28 C29 119.6(4)
C34 C35 C36 119.9(4)
C35 C36 C31 120.6(4)
C39 C40 C41 120.1(4)
C39 C38 C37 120.7(4)
C34 C33 C32 120.0(4)
C40 C39 C38 121.0(4)
C47 C48 C43 120.6(5)
C28 C29 C30 120.4(4)
C40 C41 C42 118.9(5)
C37 C42 C41 121.6(4)
C43 C44 C45 118.9(5)
C33 C34 C35 120.1(4)
C46 C47 C48 120.1(6)
C46 C45 C44 119.9(6)
C47 C46 C45 121.4(6)

loop_
_geom_bond_atom_site_label_1
_geom_bond_atom_site_label_2
_geom_bond_distance
I Cu2 2.5257(8)
Cu2 P3 2.2607(11)
Cu2 P4 2.2665(12)
P3 C25 1.829(4)
P3 C20 1.832(3)
P3 C31 1.835(3)
P4 C43 1.824(4)
P4 C37 1.831(4)
P4 C13 1.833(4)
C18 C23 1.379(5)
C18 C19 1.383(5)
C18 C17 1.517(5)
C20 C19 1.397(5)
C20 C21 1.397(5)
C31 C32 1.386(5)
C31 C36 1.386(5)
C25 C26 1.380(5)
C25 C30 1.392(5)
C12 C11 1.391(5)
C12 C13 1.401(5)
C12 C5 1.502(4)
C4 C3 1.400(4)
C4 C5 1.400(5)
C4 C21 1.497(4)
C37 C42 1.376(6)
C37 C38 1.385(5)
C3 C2 1.386(5)
C6 C5 1.387(5)
C6 C7 1.389(5)
C2 C7 1.385(5)
C2 C1 1.521(5)
C22 C21 1.389(5)
C22 C23 1.391(5)
C14 C15 1.391(5)
C14 C13 1.401(5)
C11 C10 1.395(5)
C30 C29 1.380(6)
C15 C10 1.389(6)
C15 C16 1.517(5)
C26 C27 1.388(5)
C10 C9 1.510(5)
C32 C33 1.385(5)
C43 C44 1.389(6)
C43 C48 1.399(6)
C23 C24 1.508(5)
C27 C28 1.367(6)
C7 C8 1.512(5)
C28 C29 1.368(6)
C35 C34 1.376(6)
C35 C36 1.385(5)
C40 C39 1.348(6)
C40 C41 1.380(7)
C38 C39 1.379(6)
C33 C34 1.373(6)
C48 C47 1.369(6)
C41 C42 1.394(6)
C44 C45 1.410(7)
C47 C46 1.354(8)
C45 C46 1.361(9)
